data_7059900
loop_
_publ_author_name
'Fr\;ackowiak, Arkadiusz'
'Barszcz, Boles\/law'
'Olejniczak, Iwona'
'Tomasik, Miko\/laj'
'Jarzyniak, Natalia'
'\'Swietlik, Roman'
'Auban-Senzier, Pascale'
'Fourmigu\'e, Marc'
'Jeannin, Olivier'
'Camerel, Franck'

_publ_section_title
;
 Mixed valence trimers in cation radical salts of TMTTF with the planar
 bis(6-sulfo-8-quinolato) platinum complex [Pt(qS)2]2&#x2212;
;
_journal_issue 36
_journal_name_full 'New Journal of Chemistry'
_journal_page_first 15538
_journal_page_last 15548
_journal_paper_doi 10.1039/D0NJ03584J
_journal_volume 44
_journal_year 2020
_chemical_compound_source 'synthesis as described'
_chemical_formula_moiety 'C20 H12 Pt1 S8'
_chemical_formula_sum 'C21 H20 Cl3 N O4 Pt0.5 S5'
_chemical_formula_weight 714.57
_space_group_IT_number 2
_space_group_name_Hall '-P 1'
_space_group_name_H-M_alt 'P -1'
_symmetry_cell_setting triclinic
_symmetry_Int_Tables_number 2
_symmetry_space_group_name_Hall '-P 1'
_symmetry_space_group_name_H-M 'P -1'
_atom_sites_solution_hydrogens geom
_audit_conform_dict_location ftp://ftp.iucr.org/pub/cif_core.dic
_audit_conform_dict_name cif_core.dic
_audit_conform_dict_version 2.4.3
_audit_creation_date 2020-04-15T21:40:06-00:00
_audit_creation_method 'WinGX routine CIF_UPDATE'
_audit_update_record
;
2020-04-15 deposited with the CCDC.	2020-08-14 downloaded from the CCDC.
;
_cell_angle_alpha 90.2050(10)
_cell_angle_beta 113.0050(10)
_cell_angle_gamma 109.1680(10)
_cell_formula_units_Z 2
_cell_length_a 9.8814(4)
_cell_length_b 12.1332(4)
_cell_length_c 12.3986(5)
_cell_measurement_reflns_used 7787
_cell_measurement_temperature 150(2)
_cell_measurement_theta_max 27.4
_cell_measurement_theta_min 2.33
_cell_measurement_wavelength 0.71073
_cell_volume 1277.47(9)
_computing_cell_refinement 'Bruker APEX2 (Bruker, 2006)'
_computing_data_collection 'Bruker APEX2 (Bruker, 2006)'
_computing_data_reduction 'Bruker APEX2 (Bruker, 2006)'
_computing_molecular_graphics 'Ortep-3 for Windows (Farrugia, 1997)'
_computing_publication_material 'WinGX publication routines (Farrugia, 1999)'
_computing_structure_refinement 'SHELXL-2014/7 (Sheldrick, 2014)'
_diffrn_ambient_temperature 150(2)
_diffrn_detector 'CCD plate'
_diffrn_measured_fraction_theta_full 0.988
_diffrn_measured_fraction_theta_max 0.983
_diffrn_measurement_device_type 'APEXII, Bruker-AXS'
_diffrn_measurement_method 'CCD rotation images, thick slices'
_diffrn_orient_matrix_UB_11 0.030204
_diffrn_orient_matrix_UB_12 0.018271
_diffrn_orient_matrix_UB_13 -0.067848
_diffrn_orient_matrix_UB_21 -0.102934
_diffrn_orient_matrix_UB_22 0.009685
_diffrn_orient_matrix_UB_23 -0.046192
_diffrn_orient_matrix_UB_31 0.048577
_diffrn_orient_matrix_UB_32 0.085821
_diffrn_orient_matrix_UB_33 0.033491
_diffrn_radiation_probe x-ray
_diffrn_radiation_type MoK\a
_diffrn_radiation_wavelength 0.71073
_diffrn_reflns_av_R_equivalents 0.0397
_diffrn_reflns_av_unetI/netI 0.0465
_diffrn_reflns_Laue_measured_fraction_full 0.988
_diffrn_reflns_Laue_measured_fraction_max 0.983
_diffrn_reflns_limit_h_max 12
_diffrn_reflns_limit_h_min -12
_diffrn_reflns_limit_k_max 13
_diffrn_reflns_limit_k_min -15
_diffrn_reflns_limit_l_max 16
_diffrn_reflns_limit_l_min -16
_diffrn_reflns_number 19611
_diffrn_reflns_point_group_measured_fraction_full 0.988
_diffrn_reflns_point_group_measured_fraction_max 0.983
_diffrn_reflns_theta_full 25.242
_diffrn_reflns_theta_max 27.525
_diffrn_reflns_theta_min 2.559
_diffrn_standards_number 0
_exptl_absorpt_coefficient_mu 3.522
_exptl_absorpt_correction_T_max 0.869
_exptl_absorpt_correction_T_min 0.810
_exptl_absorpt_correction_type multi-scan
_exptl_absorpt_process_details
;
  [Sheldrick, G.M. (2002). SADABS Bruker AXS Inc., Madison, Wisconsin, USA]
;
_exptl_crystal_colour black
_exptl_crystal_density_diffrn 1.858
_exptl_crystal_density_method 'not measured'
_exptl_crystal_description prism
_exptl_crystal_F_000 710
_exptl_crystal_size_max 0.12
_exptl_crystal_size_mid 0.05
_exptl_crystal_size_min 0.04
_refine_diff_density_max 1.04
_refine_diff_density_min -0.764
_refine_diff_density_rms 0.11
_refine_ls_extinction_method none
_refine_ls_goodness_of_fit_ref 1.048
_refine_ls_hydrogen_treatment constr
_refine_ls_matrix_type full
_refine_ls_number_constraints 0
_refine_ls_number_parameters 317
_refine_ls_number_reflns 5787
_refine_ls_number_restraints 0
_refine_ls_restrained_S_all 1.048
_refine_ls_R_factor_all 0.0316
_refine_ls_R_factor_gt 0.0294
_refine_ls_shift/su_max 0.001
_refine_ls_shift/su_mean 0
_refine_ls_structure_factor_coef Fsqd
_refine_ls_weighting_details 'w=1/[\s^2^(Fo^2^)+(0.0249P)^2^+0.0798P] where P=(Fo^2^+2Fc^2^)/3'
_refine_ls_weighting_scheme calc
_refine_ls_wR_factor_gt 0.0569
_refine_ls_wR_factor_ref 0.0577
_reflns_Friedel_coverage 0
_reflns_number_gt 5510
_reflns_number_total 5787
_reflns_threshold_expression 'I > 2\s(I)'
_cod_data_source_file d0nj03584j2.cif
_cod_data_source_block shelx
_cod_depositor_comments 'Adding full bibliography for 7059900--7059901.cif.'
_cod_original_formula_sum 'C21 H20 Cl3 N O4 Pt0.50 S5'
_cod_database_code 7059900

loop_
_symmetry_equiv_pos_as_xyz
'x, y, z'
'-x, -y, -z'

loop_
_atom_site_label
_atom_site_type_symbol
_atom_site_fract_x
_atom_site_fract_y
_atom_site_fract_z
_atom_site_U_iso_or_equiv
_atom_site_adp_type
_atom_site_occupancy
_atom_site_site_symmetry_order
_atom_site_calc_flag
_atom_site_refinement_flags_posn
_atom_site_refinement_flags_adp
_atom_site_refinement_flags_occupancy
_atom_site_disorder_assembly
_atom_site_disorder_group
C1 C 0.9302(3) 0.6361(2) 0.9665(2) 0.0155(6) Uani 1 1 d . . . . .
C2 C 0.7610(3) 0.6610(2) 0.7574(2) 0.0181(6) Uani 1 1 d . . . . .
C3 C 0.9078(4) 0.7357(2) 0.7821(2) 0.0196(6) Uani 1 1 d . . . . .
C4 C 0.6193(4) 0.6471(3) 0.6458(3) 0.0255(7) Uani 1 1 d . . . . .
H4A H 0.6515 0.6905 0.59 0.038 Uiso 1 1 calc R U . . .
H4B H 0.55 0.6768 0.663 0.038 Uiso 1 1 calc R U . . .
H4C H 0.5654 0.565 0.6125 0.038 Uiso 1 1 calc R U . . .
C5 C 0.9554(4) 0.8188(3) 0.7030(3) 0.0276(7) Uani 1 1 d . . . . .
H5A H 0.9167 0.776 0.6253 0.041 Uiso 1 1 calc R U . . .
H5B H 1.0681 0.8539 0.7352 0.041 Uiso 1 1 calc R U . . .
H5C H 0.9117 0.8796 0.6978 0.041 Uiso 1 1 calc R U . . .
C6 C 0.9803(3) 0.5987(2) 1.0769(2) 0.0159(6) Uani 1 1 d . . . . .
C7 C 1.1360(3) 0.5787(2) 1.2924(2) 0.0180(6) Uani 1 1 d . . . . .
C8 C 0.9867(3) 0.5053(2) 1.2635(2) 0.0176(6) Uani 1 1 d . . . . .
C9 C 1.2739(3) 0.6071(3) 1.4099(2) 0.0238(7) Uani 1 1 d . . . . .
H9A H 1.2856 0.678 1.4529 0.036 Uiso 1 1 calc R U . . .
H9B H 1.3675 0.6184 1.3979 0.036 Uiso 1 1 calc R U . . .
H9C H 1.2571 0.5432 1.4542 0.036 Uiso 1 1 calc R U . . .
C10 C 0.9262(4) 0.4289(3) 1.3412(3) 0.0236(7) Uani 1 1 d . . . . .
H10A H 1.0134 0.4257 1.4102 0.035 Uiso 1 1 calc R U . . .
H10B H 0.8627 0.3507 1.2983 0.035 Uiso 1 1 calc R U . . .
H10C H 0.8638 0.4612 1.3649 0.035 Uiso 1 1 calc R U . . .
C11 C 0.6712(3) 0.8327(2) 0.9344(2) 0.0186(6) Uani 1 1 d . . . . .
H11 H 0.644 0.8591 0.8613 0.022 Uiso 1 1 calc R U . . .
C12 C 0.5550(3) 0.7454(3) 0.9572(3) 0.0225(7) Uani 1 1 d . . . . .
H12 H 0.4526 0.7137 0.8988 0.027 Uiso 1 1 calc R U . . .
O1 O 1.1173(2) 0.97001(16) 1.16341(16) 0.0186(4) Uani 1 1 d . . . . .
C13 C 0.5920(3) 0.7070(2) 1.0645(2) 0.0191(6) Uani 1 1 d . . . . .
H13 H 0.5148 0.6493 1.0793 0.023 Uiso 1 1 calc R U . . .
C14 C 0.7483(3) 0.7549(2) 1.1539(2) 0.0157(6) Uani 1 1 d . . . . .
C15 C 0.8592(3) 0.8401(2) 1.1235(2) 0.0133(6) Uani 1 1 d . . . . .
C16 C 1.0215(3) 0.8924(2) 1.2016(2) 0.0162(6) Uani 1 1 d . . . . .
C17 C 1.0691(3) 0.8601(2) 1.3129(2) 0.0194(6) Uani 1 1 d . . . . .
H17 H 1.174 0.8932 1.3667 0.023 Uiso 1 1 calc R U . . .
C18 C 0.9604(3) 0.7778(2) 1.3452(2) 0.0176(6) Uani 1 1 d . . . . .
H18 H 0.9954 0.7574 1.4209 0.021 Uiso 1 1 calc R U . . .
C19 C 0.8035(3) 0.7255(2) 1.2700(2) 0.0150(6) Uani 1 1 d . . . . .
N1 N 0.8173(3) 0.87771(19) 1.01422(19) 0.0150(5) Uani 1 1 d . . . . .
C20 C 0.5934(4) 0.9334(3) 1.2822(3) 0.0275(7) Uani 1 1 d . . . . .
H20 H 0.5592 0.8484 1.2575 0.033 Uiso 1 1 calc R U . . .
C21 C 0.4786(4) 0.9529(3) 1.3218(3) 0.0323(8) Uani 1 1 d . . . . .
H21A H 0.4703 0.9047 1.3828 0.039 Uiso 1 1 calc R U . . .
H21B H 0.3759 0.9271 1.2554 0.039 Uiso 1 1 calc R U . . .
S1 S 0.73714(8) 0.57797(6) 0.86679(6) 0.01815(15) Uani 1 1 d . . . . .
S2 S 1.05261(9) 0.73985(6) 0.91992(6) 0.01999(16) Uani 1 1 d . . . . .
S3 S 1.17197(8) 0.65304(6) 1.18048(6) 0.01770(15) Uani 1 1 d . . . . .
S4 S 0.84983(8) 0.49972(6) 1.12113(6) 0.01856(15) Uani 1 1 d . . . . .
S5 S 0.67219(8) 0.62195(6) 1.31772(6) 0.01700(15) Uani 1 1 d . . . . .
Pt1 Pt 1 1 1 0.01478(6) Uani 1 2 d S . P . .
Cl1 Cl 0.59750(11) 1.00474(8) 1.15677(7) 0.0377(2) Uani 1 1 d . . . . .
Cl2 Cl 0.78496(10) 0.97871(7) 1.39926(7) 0.03452(19) Uani 1 1 d . . . . .
Cl3 Cl 0.53046(12) 1.10282(8) 1.37846(7) 0.0418(2) Uani 1 1 d . . . . .
O2 O 0.7658(2) 0.61902(18) 1.44080(17) 0.0252(5) Uani 1 1 d . . . . .
O3 O 0.6143(2) 0.51044(16) 1.24097(17) 0.0216(4) Uani 1 1 d . . . . .
O4 O 0.5476(2) 0.66720(17) 1.30226(18) 0.0239(5) Uani 1 1 d . . . . .

loop_
_atom_site_aniso_label
_atom_site_aniso_U_11
_atom_site_aniso_U_22
_atom_site_aniso_U_33
_atom_site_aniso_U_23
_atom_site_aniso_U_13
_atom_site_aniso_U_12
C1 0.0173(15) 0.0146(13) 0.0157(14) 0.0023(11) 0.0061(12) 0.0077(11)
C2 0.0239(17) 0.0207(14) 0.0141(14) 0.0050(11) 0.0085(13) 0.0124(13)
C3 0.0271(18) 0.0188(14) 0.0141(14) 0.0040(11) 0.0084(13) 0.0100(13)
C4 0.0259(18) 0.0342(17) 0.0208(16) 0.0128(13) 0.0093(14) 0.0164(14)
C5 0.035(2) 0.0216(15) 0.0254(17) 0.0102(13) 0.0145(15) 0.0060(14)
C6 0.0161(15) 0.0169(13) 0.0147(14) 0.0000(11) 0.0056(12) 0.0070(11)
C7 0.0203(16) 0.0189(14) 0.0151(14) 0.0027(11) 0.0048(13) 0.0105(12)
C8 0.0190(16) 0.0214(14) 0.0152(14) 0.0039(11) 0.0066(13) 0.0112(12)
C9 0.0204(17) 0.0305(16) 0.0165(15) 0.0043(12) 0.0042(13) 0.0083(13)
C10 0.0221(17) 0.0331(17) 0.0187(16) 0.0114(13) 0.0095(14) 0.0122(14)
C11 0.0183(16) 0.0206(14) 0.0161(15) 0.0045(11) 0.0062(13) 0.0070(12)
C12 0.0140(16) 0.0253(15) 0.0221(16) 0.0037(12) 0.0043(13) 0.0034(12)
O1 0.0159(11) 0.0199(10) 0.0190(10) 0.0068(8) 0.0094(9) 0.0026(8)
C13 0.0185(16) 0.0172(14) 0.0203(15) 0.0031(12) 0.0101(13) 0.0026(12)
C14 0.0177(16) 0.0150(13) 0.0168(14) 0.0028(11) 0.0091(13) 0.0065(11)
C15 0.0164(15) 0.0159(13) 0.0121(13) 0.0035(10) 0.0071(12) 0.0097(11)
C16 0.0174(16) 0.0157(13) 0.0197(15) 0.0029(11) 0.0103(13) 0.0077(11)
C17 0.0170(16) 0.0240(15) 0.0168(15) 0.0023(12) 0.0063(13) 0.0078(12)
C18 0.0216(17) 0.0192(14) 0.0149(14) 0.0058(11) 0.0081(13) 0.0103(12)
C19 0.0153(15) 0.0151(13) 0.0160(14) 0.0049(11) 0.0080(12) 0.0050(11)
N1 0.0159(13) 0.0168(11) 0.0151(12) 0.0057(9) 0.0079(11) 0.0075(10)
C20 0.0308(19) 0.0219(15) 0.0287(18) 0.0029(13) 0.0113(15) 0.0095(14)
C21 0.035(2) 0.0290(17) 0.0305(18) 0.0004(14) 0.0122(16) 0.0100(15)
S1 0.0159(4) 0.0239(4) 0.0149(4) 0.0057(3) 0.0054(3) 0.0085(3)
S2 0.0207(4) 0.0167(3) 0.0179(4) 0.0027(3) 0.0062(3) 0.0030(3)
S3 0.0171(4) 0.0163(3) 0.0154(4) 0.0025(3) 0.0042(3) 0.0038(3)
S4 0.0145(4) 0.0245(4) 0.0161(4) 0.0054(3) 0.0061(3) 0.0066(3)
S5 0.0164(4) 0.0183(3) 0.0171(4) 0.0076(3) 0.0091(3) 0.0046(3)
Pt1 0.01651(10) 0.01425(8) 0.01565(9) 0.00548(6) 0.00937(7) 0.00471(6)
Cl1 0.0431(5) 0.0477(5) 0.0281(4) 0.0116(4) 0.0167(4) 0.0210(4)
Cl2 0.0284(5) 0.0392(5) 0.0322(5) 0.0061(4) 0.0074(4) 0.0139(4)
Cl3 0.0570(6) 0.0375(5) 0.0316(5) -0.0034(4) 0.0107(4) 0.0270(4)
O2 0.0241(12) 0.0297(11) 0.0184(11) 0.0105(9) 0.0083(10) 0.0059(9)
O3 0.0215(12) 0.0180(10) 0.0237(11) 0.0047(8) 0.0108(9) 0.0035(8)
O4 0.0207(12) 0.0269(11) 0.0318(12) 0.0119(9) 0.0166(10) 0.0109(9)

loop_
_atom_type_symbol
_atom_type_description
_atom_type_scat_dispersion_real
_atom_type_scat_dispersion_imag
_atom_type_scat_source
C C 0.0033 0.0016 'International Tables Vol C Tables 4.2.6.8 and 6.1.1.4'
H H 0 0 'International Tables Vol C Tables 4.2.6.8 and 6.1.1.4'
S S 0.1246 0.1234 'International Tables Vol C Tables 4.2.6.8 and 6.1.1.4'
Pt Pt -1.7033 8.3905 'International Tables Vol C Tables 4.2.6.8 and 6.1.1.4'
Cl Cl 0.1484 0.1585 'International Tables Vol C Tables 4.2.6.8 and 6.1.1.4'
O O 0.0106 0.006 'International Tables Vol C Tables 4.2.6.8 and 6.1.1.4'
N N 0.0061 0.0033 'International Tables Vol C Tables 4.2.6.8 and 6.1.1.4'

loop_
_geom_angle_atom_site_label_1
_geom_angle_atom_site_label_2
_geom_angle_atom_site_label_3
_geom_angle
_geom_angle_site_symmetry_1
_geom_angle_site_symmetry_3
_geom_angle_publ_flag
C6 C1 S2 123.8(2) . . ?
C6 C1 S1 120.8(2) . . ?
S2 C1 S1 115.35(16) . . ?
C3 C2 C4 125.0(3) . . ?
C3 C2 S1 116.4(2) . . ?
C4 C2 S1 118.6(2) . . ?
C2 C3 C5 125.7(3) . . ?
C2 C3 S2 116.7(2) . . ?
C5 C3 S2 117.6(2) . . ?
C2 C4 H4A 109.5 . . ?
C2 C4 H4B 109.5 . . ?
H4A C4 H4B 109.5 . . ?
C2 C4 H4C 109.5 . . ?
H4A C4 H4C 109.5 . . ?
H4B C4 H4C 109.5 . . ?
C3 C5 H5A 109.5 . . ?
C3 C5 H5B 109.5 . . ?
H5A C5 H5B 109.5 . . ?
C3 C5 H5C 109.5 . . ?
H5A C5 H5C 109.5 . . ?
H5B C5 H5C 109.5 . . ?
C1 C6 S3 123.2(2) . . ?
C1 C6 S4 121.5(2) . . ?
S3 C6 S4 115.25(16) . . ?
C8 C7 C9 127.9(3) . . ?
C8 C7 S3 116.3(2) . . ?
C9 C7 S3 115.8(2) . . ?
C7 C8 C10 126.9(3) . . ?
C7 C8 S4 116.5(2) . . ?
C10 C8 S4 116.6(2) . . ?
C7 C9 H9A 109.5 . . ?
C7 C9 H9B 109.5 . . ?
H9A C9 H9B 109.5 . . ?
C7 C9 H9C 109.5 . . ?
H9A C9 H9C 109.5 . . ?
H9B C9 H9C 109.5 . . ?
C8 C10 H10A 109.5 . . ?
C8 C10 H10B 109.5 . . ?
H10A C10 H10B 109.5 . . ?
C8 C10 H10C 109.5 . . ?
H10A C10 H10C 109.5 . . ?
H10B C10 H10C 109.5 . . ?
N1 C11 C12 121.4(3) . . ?
N1 C11 H11 119.3 . . ?
C12 C11 H11 119.3 . . ?
C13 C12 C11 120.2(3) . . ?
C13 C12 H12 119.9 . . ?
C11 C12 H12 119.9 . . ?
C16 O1 Pt1 111.82(17) . . ?
C12 C13 C14 120.1(3) . . ?
C12 C13 H13 119.9 . . ?
C14 C13 H13 119.9 . . ?
C15 C14 C19 117.1(2) . . ?
C15 C14 C13 116.4(2) . . ?
C19 C14 C13 126.5(2) . . ?
N1 C15 C14 121.9(2) . . ?
N1 C15 C16 115.1(2) . . ?
C14 C15 C16 123.0(2) . . ?
O1 C16 C17 124.2(3) . . ?
O1 C16 C15 118.3(2) . . ?
C17 C16 C15 117.5(2) . . ?
C16 C17 C18 120.2(3) . . ?
C16 C17 H17 119.9 . . ?
C18 C17 H17 119.9 . . ?
C19 C18 C17 122.8(3) . . ?
C19 C18 H18 118.6 . . ?
C17 C18 H18 118.6 . . ?
C18 C19 C14 119.3(2) . . ?
C18 C19 S5 120.2(2) . . ?
C14 C19 S5 120.5(2) . . ?
C11 N1 C15 120.0(2) . . ?
C11 N1 Pt1 127.97(19) . . ?
C15 N1 Pt1 112.04(18) . . ?
C21 C20 Cl2 111.6(2) . . ?
C21 C20 Cl1 111.8(2) . . ?
Cl2 C20 Cl1 110.71(17) . . ?
C21 C20 H20 107.5 . . ?
Cl2 C20 H20 107.5 . . ?
Cl1 C20 H20 107.5 . . ?
C20 C21 Cl3 113.3(2) . . ?
C20 C21 H21A 108.9 . . ?
Cl3 C21 H21A 108.9 . . ?
C20 C21 H21B 108.9 . . ?
Cl3 C21 H21B 108.9 . . ?
H21A C21 H21B 107.7 . . ?
C1 S1 C2 95.88(14) . . ?
C1 S2 C3 95.75(14) . . ?
C6 S3 C7 95.84(14) . . ?
C6 S4 C8 96.01(13) . . ?
O2 S5 O4 113.21(12) . . ?
O2 S5 O3 113.32(12) . . ?
O4 S5 O3 112.20(12) . . ?
O2 S5 C19 105.34(13) . . ?
O4 S5 C19 105.88(12) . . ?
O3 S5 C19 106.06(12) . . ?
N1 Pt1 N1 180 2_777 . ?
N1 Pt1 O1 97.38(8) 2_777 . ?
N1 Pt1 O1 82.62(8) . . ?
N1 Pt1 O1 82.62(8) 2_777 2_777 ?
N1 Pt1 O1 97.38(8) . 2_777 ?
O1 Pt1 O1 180 . 2_777 ?

loop_
_geom_bond_atom_site_label_1
_geom_bond_atom_site_label_2
_geom_bond_distance
_geom_bond_site_symmetry_2
_geom_bond_publ_flag
C1 C6 1.395(4) . ?
C1 S2 1.712(3) . ?
C1 S1 1.712(3) . ?
C2 C3 1.345(4) . ?
C2 C4 1.495(4) . ?
C2 S1 1.736(3) . ?
C3 C5 1.502(4) . ?
C3 S2 1.735(3) . ?
C4 H4A 0.96 . ?
C4 H4B 0.96 . ?
C4 H4C 0.96 . ?
C5 H5A 0.96 . ?
C5 H5B 0.96 . ?
C5 H5C 0.96 . ?
C6 S3 1.716(3) . ?
C6 S4 1.717(3) . ?
C7 C8 1.349(4) . ?
C7 C9 1.494(4) . ?
C7 S3 1.747(3) . ?
C8 C10 1.496(4) . ?
C8 S4 1.738(3) . ?
C9 H9A 0.96 . ?
C9 H9B 0.96 . ?
C9 H9C 0.96 . ?
C10 H10A 0.96 . ?
C10 H10B 0.96 . ?
C10 H10C 0.96 . ?
C11 N1 1.312(4) . ?
C11 C12 1.406(4) . ?
C11 H11 0.93 . ?
C12 C13 1.363(4) . ?
C12 H12 0.93 . ?
O1 C16 1.332(3) . ?
O1 Pt1 2.0067(19) . ?
C13 C14 1.421(4) . ?
C13 H13 0.93 . ?
C14 C15 1.412(4) . ?
C14 C19 1.419(4) . ?
C15 N1 1.380(3) . ?
C15 C16 1.423(4) . ?
C16 C17 1.377(4) . ?
C17 C18 1.395(4) . ?
C17 H17 0.93 . ?
C18 C19 1.377(4) . ?
C18 H18 0.93 . ?
C19 S5 1.774(3) . ?
N1 Pt1 1.996(2) . ?
C20 C21 1.481(4) . ?
C20 Cl2 1.777(3) . ?
C20 Cl1 1.790(3) . ?
C20 H20 0.98 . ?
C21 Cl3 1.778(3) . ?
C21 H21A 0.97 . ?
C21 H21B 0.97 . ?
S5 O2 1.451(2) . ?
S5 O4 1.454(2) . ?
S5 O3 1.456(2) . ?
Pt1 N1 1.996(2) 2_777 ?
Pt1 O1 2.0068(19) 2_777 ?

loop_
_geom_torsion_atom_site_label_1
_geom_torsion_atom_site_label_2
_geom_torsion_atom_site_label_3
_geom_torsion_atom_site_label_4
_geom_torsion
_geom_torsion_site_symmetry_1
_geom_torsion_site_symmetry_2
_geom_torsion_site_symmetry_3
_geom_torsion_site_symmetry_4
_geom_torsion_publ_flag
C4 C2 C3 C5 0.5(5) . . . . ?
S1 C2 C3 C5 -177.9(2) . . . . ?
C4 C2 C3 S2 177.9(2) . . . . ?
S1 C2 C3 S2 -0.5(3) . . . . ?
S2 C1 C6 S3 0.2(3) . . . . ?
S1 C1 C6 S3 179.82(14) . . . . ?
S2 C1 C6 S4 176.66(14) . . . . ?
S1 C1 C6 S4 -3.8(3) . . . . ?
C9 C7 C8 C10 -4.1(5) . . . . ?
S3 C7 C8 C10 177.9(2) . . . . ?
C9 C7 C8 S4 175.4(2) . . . . ?
S3 C7 C8 S4 -2.6(3) . . . . ?
N1 C11 C12 C13 1.1(4) . . . . ?
C11 C12 C13 C14 -0.1(4) . . . . ?
C12 C13 C14 C15 -1.4(4) . . . . ?
C12 C13 C14 C19 178.7(3) . . . . ?
C19 C14 C15 N1 -178.1(2) . . . . ?
C13 C14 C15 N1 2.0(4) . . . . ?
C19 C14 C15 C16 2.7(4) . . . . ?
C13 C14 C15 C16 -177.2(2) . . . . ?
Pt1 O1 C16 C17 -176.6(2) . . . . ?
Pt1 O1 C16 C15 2.7(3) . . . . ?
N1 C15 C16 O1 -0.8(3) . . . . ?
C14 C15 C16 O1 178.5(2) . . . . ?
N1 C15 C16 C17 178.5(2) . . . . ?
C14 C15 C16 C17 -2.2(4) . . . . ?
O1 C16 C17 C18 -179.9(2) . . . . ?
C15 C16 C17 C18 0.8(4) . . . . ?
C16 C17 C18 C19 0.0(4) . . . . ?
C17 C18 C19 C14 0.5(4) . . . . ?
C17 C18 C19 S5 -179.8(2) . . . . ?
C15 C14 C19 C18 -1.7(4) . . . . ?
C13 C14 C19 C18 178.1(3) . . . . ?
C15 C14 C19 S5 178.52(19) . . . . ?
C13 C14 C19 S5 -1.6(4) . . . . ?
C12 C11 N1 C15 -0.5(4) . . . . ?
C12 C11 N1 Pt1 179.2(2) . . . . ?
C14 C15 N1 C11 -1.1(4) . . . . ?
C16 C15 N1 C11 178.2(2) . . . . ?
C14 C15 N1 Pt1 179.17(19) . . . . ?
C16 C15 N1 Pt1 -1.6(3) . . . . ?
Cl2 C20 C21 Cl3 58.6(3) . . . . ?
Cl1 C20 C21 Cl3 -66.0(3) . . . . ?
C6 C1 S1 C2 179.9(2) . . . . ?
S2 C1 S1 C2 -0.51(17) . . . . ?
C3 C2 S1 C1 0.6(2) . . . . ?
C4 C2 S1 C1 -177.9(2) . . . . ?
C6 C1 S2 C3 179.9(2) . . . . ?
S1 C1 S2 C3 0.31(17) . . . . ?
C2 C3 S2 C1 0.1(2) . . . . ?
C5 C3 S2 C1 177.7(2) . . . . ?
C1 C6 S3 C7 174.2(2) . . . . ?
S4 C6 S3 C7 -2.39(17) . . . . ?
C8 C7 S3 C6 3.0(2) . . . . ?
C9 C7 S3 C6 -175.3(2) . . . . ?
C1 C6 S4 C8 -175.4(2) . . . . ?
S3 C6 S4 C8 1.30(17) . . . . ?
C7 C8 S4 C6 0.8(2) . . . . ?
C10 C8 S4 C6 -179.6(2) . . . . ?
C18 C19 S5 O2 3.5(3) . . . . ?
C14 C19 S5 O2 -176.8(2) . . . . ?
C18 C19 S5 O4 123.7(2) . . . . ?
C14 C19 S5 O4 -56.6(2) . . . . ?
C18 C19 S5 O3 -116.9(2) . . . . ?
C14 C19 S5 O3 62.8(2) . . . . ?
